data_2226171
loop_
_publ_author_name
'Yu, Gui-Miao'
'Li, Yun-Hui'
'Zou, Li-Fei'
'Zhu, Jian-Wei'
'Liu, Xiao-Qiu'

_publ_section_title
;
 Bis[\m-2-(2-benzoylhydrazinylidenemethyl)-6-methoxyphenolato][2-(2-benzoylhydrazinylidenemethyl)-6-methoxyphenolato]dimanganese(II)
 perchlorate methanol solvate
;
_journal_coeditor_code HY2307
_journal_issue 6
_journal_name_full 'Acta Crystallographica Section E'
_journal_page_first m693
_journal_page_last m694
_journal_paper_doi 10.1107/S1600536810018040
_journal_volume 66
_journal_year 2010
_chemical_formula_iupac '[Mn2 (C15 H13 N2 O3)3] Cl O4, C H4 O'
_chemical_formula_moiety 'C45 H39 Mn2 N6 O9 +, Cl O4 -, C H4 O'
_chemical_formula_sum 'C46 H43 Cl Mn2 N6 O14'
_chemical_formula_weight 1049.19
_chemical_name_systematic
;
Bis[\m-2-(2-benzoylhydrazinylidenemethyl)-6-methoxyphenolato][2-(2-
benzoylhydrazinylidenemethyl)-6-methoxyphenolato]dimanganese(II) perchlorate
methanol solvate
;
_space_group_IT_number 2
_symmetry_cell_setting triclinic
_symmetry_space_group_name_Hall '-P 1'
_symmetry_space_group_name_H-M 'P -1'
_atom_sites_solution_hydrogens geom
_atom_sites_solution_primary direct
_atom_sites_solution_secondary difmap
_audit_creation_method SHELXL-97
_cell_angle_alpha 100.2680(10)
_cell_angle_beta 94.0300(10)
_cell_angle_gamma 115.8260(10)
_cell_formula_units_Z 2
_cell_length_a 12.7184(6)
_cell_length_b 13.8723(7)
_cell_length_c 15.0885(12)
_cell_measurement_reflns_used 5673
_cell_measurement_temperature 173(2)
_cell_measurement_theta_max 25.92
_cell_measurement_theta_min 2.42
_cell_volume 2324.7(2)
_computing_cell_refinement 'SAINT-Plus (Bruker, 2007)'
_computing_data_collection 'APEX2 (Bruker, 2007)'
_computing_data_reduction 'SAINT-Plus (Bruker, 2007)'
_computing_molecular_graphics 'DIAMOND  (Brandenburg, 1999)'
_computing_publication_material
;
SHELXL97 (Sheldrick, 2008) and publCIF (Westrip, 2010)
;
_computing_structure_refinement 'SHELXL97 (Sheldrick, 2008)'
_computing_structure_solution 'SHELXS97 (Sheldrick, 2008)'
_diffrn_ambient_temperature 173(2)
_diffrn_measured_fraction_theta_full 0.994
_diffrn_measured_fraction_theta_max 0.994
_diffrn_measurement_device_type 'Bruker APEXII CCD'
_diffrn_measurement_method '\f and \w scans'
_diffrn_radiation_monochromator graphite
_diffrn_radiation_source 'fine-focus sealed tube'
_diffrn_radiation_type MoK\a
_diffrn_radiation_wavelength 0.71073
_diffrn_reflns_av_R_equivalents 0.0214
_diffrn_reflns_av_sigmaI/netI 0.0478
_diffrn_reflns_limit_h_max 10
_diffrn_reflns_limit_h_min -15
_diffrn_reflns_limit_k_max 16
_diffrn_reflns_limit_k_min -16
_diffrn_reflns_limit_l_max 17
_diffrn_reflns_limit_l_min -17
_diffrn_reflns_number 11959
_diffrn_reflns_theta_full 25.00
_diffrn_reflns_theta_max 25.00
_diffrn_reflns_theta_min 1.80
_exptl_absorpt_coefficient_mu 0.675
_exptl_absorpt_correction_T_max 0.9356
_exptl_absorpt_correction_T_min 0.9055
_exptl_absorpt_correction_type multi-scan
_exptl_absorpt_process_details '(SADABS; Sheldrick, 1996)'
_exptl_crystal_colour yellow
_exptl_crystal_density_diffrn 1.499
_exptl_crystal_density_method 'not measured'
_exptl_crystal_description block
_exptl_crystal_F_000 1080
_exptl_crystal_size_max 0.15
_exptl_crystal_size_mid 0.12
_exptl_crystal_size_min 0.10
_refine_diff_density_max 0.491
_refine_diff_density_min -0.680
_refine_ls_extinction_method none
_refine_ls_goodness_of_fit_ref 1.049
_refine_ls_hydrogen_treatment constr
_refine_ls_matrix_type full
_refine_ls_number_parameters 627
_refine_ls_number_reflns 8138
_refine_ls_number_restraints 0
_refine_ls_restrained_S_all 1.049
_refine_ls_R_factor_all 0.0641
_refine_ls_R_factor_gt 0.0452
_refine_ls_shift/su_max 0.001
_refine_ls_shift/su_mean 0.000
_refine_ls_structure_factor_coef Fsqd
_refine_ls_weighting_details 'calc w=1/[\s^2^(Fo^2^)+(0.0586P)^2^+1.1860P] where P=(Fo^2^+2Fc^2^)/3'
_refine_ls_weighting_scheme calc
_refine_ls_wR_factor_gt 0.1139
_refine_ls_wR_factor_ref 0.1233
_reflns_number_gt 6183
_reflns_number_total 8138
_reflns_threshold_expression I>2\s(I)
_cod_data_source_file hy2307.cif
_cod_data_source_block I
_cod_depositor_comments
;
The following automatic conversions were performed:
'_symmetry_cell_setting' value 'Triclinic' changed to 'triclinic'
according to '/home/saulius/struct/CIF-dictionaries/cif_core.dic'
dictionary named 'cif_core.dic' version 2.4.1 from
2010-06-29.

'_geom_bond_publ_flag' value 'Y' changed to 'y' according to
'/home/saulius/struct/CIF-dictionaries/cif_core.dic' dictionary named
'cif_core.dic' version 2.4.1 from 2010-06-29 (12 times).

Automatic conversion script
Id: cif_fix_enum 1527 2010-12-29 10:47:43Z saulius 
;
_cod_database_code 2226171
_cod_database_fobs_code 2226171

loop_
_symmetry_equiv_pos_as_xyz
'x, y, z'
'-x, -y, -z'

loop_
_atom_site_type_symbol
_atom_site_label
_atom_site_fract_x
_atom_site_fract_y
_atom_site_fract_z
_atom_site_U_iso_or_equiv
_atom_site_adp_type
_atom_site_calc_flag
_atom_site_refinement_flags
_atom_site_occupancy
_atom_site_disorder_assembly
_atom_site_disorder_group
Cl Cl1 0.89876(8) 0.67575(8) 0.50975(6) 0.0426(2) Uani d . 1 . .
Mn Mn1 0.36982(4) 0.89528(4) 0.15072(3) 0.02431(13) Uani d . 1 . .
Mn Mn2 0.43109(4) 1.15354(4) 0.23009(3) 0.03144(15) Uani d . 1 . .
N N1 0.4807(2) 0.87719(19) 0.04411(16) 0.0228(5) Uani d . 1 . .
N N2 0.4219(2) 0.77597(19) -0.01720(16) 0.0251(6) Uani d . 1 . .
H H2A 0.4560 0.7548 -0.0600 0.030 Uiso calc R 1 . .
N N3 0.3403(2) 1.2330(2) 0.31023(17) 0.0293(6) Uani d . 1 . .
N N4 0.3060(2) 1.1885(2) 0.38472(18) 0.0322(6) Uani d . 1 . .
H H4A 0.2582 1.2037 0.4174 0.039 Uiso calc R 1 . .
N N5 0.2727(2) 0.8410(2) 0.26601(17) 0.0267(6) Uani d . 1 . .
N N6 0.3164(2) 0.7859(2) 0.31286(17) 0.0294(6) Uani d . 1 . .
H H6A 0.2818 0.7550 0.3559 0.035 Uiso calc R 1 . .
O O1 0.64422(19) 1.24458(18) 0.27865(15) 0.0357(5) Uani d . 1 . .
O O2 0.50670(18) 1.05637(16) 0.17192(15) 0.0293(5) Uani d . 1 . .
O O3 0.26225(19) 0.74323(17) 0.05223(14) 0.0308(5) Uani d . 1 . .
O O4 0.4299(2) 1.3273(2) 0.00081(16) 0.0468(7) Uani d . 1 . .
O O5 0.43845(19) 1.26231(17) 0.15090(14) 0.0312(5) Uani d . 1 . .
O O6 0.42445(19) 1.10827(19) 0.36227(15) 0.0344(5) Uani d . 1 . .
O O7 0.1612(2) 1.08089(19) 0.09004(16) 0.0377(6) Uani d . 1 . .
O O8 0.27945(18) 0.99182(17) 0.16429(14) 0.0287(5) Uani d . 1 . .
O O9 0.46239(19) 0.82750(19) 0.22884(15) 0.0337(5) Uani d . 1 . .
O O10 1.0073(2) 0.6796(2) 0.54667(19) 0.0528(7) Uani d . 1 . .
O O11 0.8019(3) 0.5765(2) 0.5162(3) 0.0818(11) Uani d . 1 . .
O O12 0.9022(3) 0.6841(4) 0.4178(2) 0.0971(13) Uani d . 1 . .
O O13 0.8851(3) 0.7656(2) 0.5595(2) 0.0648(8) Uani d . 1 . .
O O14 0.1488(2) 0.6610(2) 0.41134(19) 0.0510(7) Uani d . 1 . .
H H14A 0.1138 0.6790 0.4513 0.077 Uiso calc R 1 . .
C C1 0.7174(3) 1.3365(3) 0.3523(2) 0.0494(10) Uani d . 1 . .
H H1A 0.7737 1.3195 0.3857 0.074 Uiso calc R 1 . .
H H1B 0.6677 1.3518 0.3938 0.074 Uiso calc R 1 . .
H H1C 0.7609 1.4012 0.3280 0.074 Uiso calc R 1 . .
C C2 0.6994(3) 1.2000(3) 0.2201(2) 0.0273(7) Uani d . 1 . .
C C3 0.8167(3) 1.2503(3) 0.2135(2) 0.0330(8) Uani d . 1 . .
H H3 0.8690 1.3194 0.2531 0.040 Uiso calc R 1 . .
C C4 0.8587(3) 1.1981(3) 0.1472(2) 0.0378(8) Uani d . 1 . .
H H4 0.9399 1.2327 0.1412 0.045 Uiso calc R 1 . .
C C5 0.7840(3) 1.0981(3) 0.0912(2) 0.0310(7) Uani d . 1 . .
H H5 0.8140 1.0643 0.0463 0.037 Uiso calc R 1 . .
C C6 0.6630(3) 1.0438(2) 0.0988(2) 0.0243(7) Uani d . 1 . .
C C7 0.6198(3) 1.0971(2) 0.1639(2) 0.0238(7) Uani d . 1 . .
C C8 0.5897(3) 0.9368(2) 0.0389(2) 0.0244(7) Uani d . 1 . .
H H8 0.6239 0.9091 -0.0066 0.029 Uiso calc R 1 . .
C C9 0.3099(3) 0.7115(3) -0.0082(2) 0.0270(7) Uani d . 1 . .
C C10 0.2450(3) 0.6014(3) -0.0711(2) 0.0308(7) Uani d . 1 . .
C C11 0.2905(3) 0.5623(3) -0.1418(2) 0.0351(8) Uani d . 1 . .
H H11 0.3678 0.6075 -0.1520 0.042 Uiso calc R 1 . .
C C12 0.2250(4) 0.4588(3) -0.1973(3) 0.0487(10) Uani d . 1 . .
H H12 0.2567 0.4338 -0.2463 0.058 Uiso calc R 1 . .
C C13 0.1160(4) 0.3924(4) -0.1825(3) 0.0705(14) Uani d . 1 . .
H H13 0.0710 0.3212 -0.2215 0.085 Uiso calc R 1 . .
C C14 0.0703(4) 0.4277(4) -0.1116(4) 0.0882(19) Uani d . 1 . .
H H14 -0.0052 0.3801 -0.0999 0.106 Uiso calc R 1 . .
C C15 0.1342(4) 0.5327(3) -0.0570(3) 0.0615(12) Uani d . 1 . .
H H15 0.1011 0.5577 -0.0090 0.074 Uiso calc R 1 . .
C C16 0.4032(4) 1.3346(4) -0.0898(3) 0.0576(11) Uani d . 1 . .
H H16A 0.3172 1.2961 -0.1099 0.086 Uiso calc R 1 . .
H H16B 0.4408 1.3006 -0.1304 0.086 Uiso calc R 1 . .
H H16C 0.4331 1.4122 -0.0919 0.086 Uiso calc R 1 . .
C C17 0.3771(3) 1.3615(3) 0.0659(2) 0.0399(9) Uani d . 1 . .
C C18 0.3230(4) 1.4265(3) 0.0576(3) 0.0507(10) Uani d . 1 . .
H H18 0.3211 1.4513 0.0030 0.061 Uiso calc R 1 . .
C C19 0.2704(4) 1.4567(3) 0.1289(3) 0.0573(12) Uani d . 1 . .
H H19 0.2341 1.5029 0.1235 0.069 Uiso calc R 1 . .
C C20 0.2720(4) 1.4192(3) 0.2055(3) 0.0509(10) Uani d . 1 . .
H H20 0.2361 1.4398 0.2536 0.061 Uiso calc R 1 . .
C C21 0.3251(3) 1.3508(3) 0.2163(2) 0.0349(8) Uani d . 1 . .
C C22 0.3833(3) 1.3234(3) 0.1464(2) 0.0325(8) Uani d . 1 . .
C C23 0.3085(3) 1.3055(3) 0.2952(2) 0.0357(8) Uani d . 1 . .
H H23 0.2713 1.3307 0.3397 0.043 Uiso calc R 1 . .
C C24 0.3494(3) 1.1208(3) 0.4046(2) 0.0298(7) Uani d . 1 . .
C C25 0.3037(3) 1.0616(3) 0.4763(2) 0.0309(7) Uani d . 1 . .
C C26 0.1919(3) 1.0360(3) 0.4984(2) 0.0372(8) Uani d . 1 . .
H H26 0.1430 1.0614 0.4700 0.045 Uiso calc R 1 . .
C C27 0.1522(3) 0.9736(3) 0.5616(2) 0.0459(9) Uani d . 1 . .
H H27 0.0747 0.9540 0.5752 0.055 Uiso calc R 1 . .
C C28 0.2237(4) 0.9395(3) 0.6051(3) 0.0506(10) Uani d . 1 . .
H H28 0.1958 0.8977 0.6495 0.061 Uiso calc R 1 . .
C C29 0.3351(4) 0.9651(3) 0.5852(3) 0.0496(10) Uani d . 1 . .
H H29 0.3848 0.9421 0.6159 0.060 Uiso calc R 1 . .
C C30 0.3739(3) 1.0248(3) 0.5200(3) 0.0436(9) Uani d . 1 . .
H H30 0.4500 1.0410 0.5047 0.052 Uiso calc R 1 . .
C C31 0.1054(3) 1.1402(3) 0.0565(3) 0.0461(9) Uani d . 1 . .
H H31A 0.0234 1.0889 0.0279 0.069 Uiso calc R 1 . .
H H31B 0.1486 1.1769 0.0112 0.069 Uiso calc R 1 . .
H H31C 0.1059 1.1954 0.1073 0.069 Uiso calc R 1 . .
C C32 0.1105(3) 1.0228(3) 0.1532(2) 0.0317(8) Uani d . 1 . .
C C33 0.0058(3) 1.0108(3) 0.1813(2) 0.0404(9) Uani d . 1 . .
H H33 -0.0358 1.0457 0.1574 0.049 Uiso calc R 1 . .
C C34 -0.0395(3) 0.9480(3) 0.2444(2) 0.0413(9) Uani d . 1 . .
H H34 -0.1120 0.9400 0.2633 0.050 Uiso calc R 1 . .
C C35 0.0195(3) 0.8980(3) 0.2794(2) 0.0352(8) Uani d . 1 . .
H H35 -0.0121 0.8558 0.3229 0.042 Uiso calc R 1 . .
C C36 0.1272(3) 0.9079(3) 0.2519(2) 0.0284(7) Uani d . 1 . .
C C37 0.1759(3) 0.9730(3) 0.1888(2) 0.0273(7) Uani d . 1 . .
C C38 0.1829(3) 0.8511(2) 0.2921(2) 0.0282(7) Uani d . 1 . .
H H38 0.1513 0.8191 0.3408 0.034 Uiso calc R 1 . .
C C39 0.4151(3) 0.7819(3) 0.2892(2) 0.0295(7) Uani d . 1 . .
C C40 0.4667(3) 0.7237(3) 0.3367(2) 0.0304(7) Uani d . 1 . .
C C41 0.4082(3) 0.6553(3) 0.3924(3) 0.0431(9) Uani d . 1 . .
H H41 0.3318 0.6451 0.4031 0.052 Uiso calc R 1 . .
C C42 0.4614(3) 0.6021(3) 0.4321(3) 0.0507(10) Uani d . 1 . .
H H42 0.4210 0.5548 0.4700 0.061 Uiso calc R 1 . .
C C43 0.5727(4) 0.6170(3) 0.4175(3) 0.0477(10) Uani d . 1 . .
H H43 0.6080 0.5789 0.4443 0.057 Uiso calc R 1 . .
C C44 0.6327(3) 0.6870(3) 0.3641(2) 0.0416(9) Uani d . 1 . .
H H44 0.7101 0.6986 0.3550 0.050 Uiso calc R 1 . .
C C45 0.5795(3) 0.7404(3) 0.3238(2) 0.0342(8) Uani d . 1 . .
H H45 0.6207 0.7888 0.2870 0.041 Uiso calc R 1 . .
C C46 0.0717(4) 0.5557(4) 0.3563(4) 0.0767(15) Uani d . 1 . .
H H46A 0.1038 0.5429 0.3007 0.115 Uiso calc R 1 . .
H H46B -0.0064 0.5515 0.3398 0.115 Uiso calc R 1 . .
H H46C 0.0640 0.4996 0.3902 0.115 Uiso calc R 1 . .

loop_
_atom_site_aniso_label
_atom_site_aniso_U_11
_atom_site_aniso_U_22
_atom_site_aniso_U_33
_atom_site_aniso_U_12
_atom_site_aniso_U_13
_atom_site_aniso_U_23
Cl1 0.0341(5) 0.0521(6) 0.0478(5) 0.0259(4) 0.0126(4) 0.0075(4)
Mn1 0.0245(3) 0.0270(3) 0.0250(3) 0.0148(2) 0.0078(2) 0.00504(19)
Mn2 0.0328(3) 0.0336(3) 0.0319(3) 0.0191(2) 0.0108(2) 0.0045(2)
N1 0.0270(14) 0.0203(13) 0.0225(13) 0.0124(11) 0.0055(11) 0.0036(10)
N2 0.0286(15) 0.0252(14) 0.0216(13) 0.0137(12) 0.0065(11) 0.0013(11)
N3 0.0305(15) 0.0319(15) 0.0262(14) 0.0150(12) 0.0094(12) 0.0046(12)
N4 0.0356(16) 0.0368(16) 0.0322(15) 0.0218(13) 0.0167(13) 0.0086(12)
N5 0.0258(14) 0.0299(14) 0.0271(14) 0.0159(12) 0.0062(11) 0.0043(11)
N6 0.0303(15) 0.0369(16) 0.0291(14) 0.0194(13) 0.0112(12) 0.0136(12)
O1 0.0300(13) 0.0326(13) 0.0369(13) 0.0115(10) 0.0088(10) -0.0036(10)
O2 0.0227(12) 0.0262(12) 0.0380(13) 0.0121(10) 0.0108(10) 0.0002(10)
O3 0.0291(12) 0.0310(12) 0.0310(12) 0.0140(10) 0.0096(10) 0.0015(10)
O4 0.0661(18) 0.0687(18) 0.0340(13) 0.0499(16) 0.0220(13) 0.0228(13)
O5 0.0357(13) 0.0332(12) 0.0311(12) 0.0197(11) 0.0111(10) 0.0095(10)
O6 0.0314(13) 0.0426(14) 0.0345(13) 0.0213(11) 0.0101(10) 0.0082(11)
O7 0.0361(13) 0.0443(14) 0.0446(14) 0.0265(12) 0.0085(11) 0.0157(12)
O8 0.0234(11) 0.0343(12) 0.0337(12) 0.0171(10) 0.0087(10) 0.0084(10)
O9 0.0299(13) 0.0480(14) 0.0355(13) 0.0237(11) 0.0135(10) 0.0205(11)
O10 0.0397(15) 0.0699(19) 0.0589(17) 0.0322(14) 0.0091(13) 0.0198(15)
O11 0.0371(17) 0.0475(18) 0.150(3) 0.0131(14) 0.0151(19) 0.014(2)
O12 0.098(3) 0.190(4) 0.0464(19) 0.100(3) 0.0219(18) 0.033(2)
O13 0.0533(18) 0.0531(17) 0.095(2) 0.0311(15) 0.0346(17) 0.0086(16)
O14 0.0425(15) 0.0571(18) 0.0637(18) 0.0250(14) 0.0296(14) 0.0238(14)
C1 0.048(2) 0.051(2) 0.036(2) 0.019(2) 0.0038(18) -0.0115(18)
C2 0.0303(18) 0.0305(17) 0.0271(16) 0.0190(15) 0.0068(14) 0.0070(14)
C3 0.0256(18) 0.0294(18) 0.0377(19) 0.0100(15) -0.0008(15) 0.0016(15)
C4 0.0227(18) 0.042(2) 0.049(2) 0.0153(16) 0.0102(16) 0.0070(17)
C5 0.0264(18) 0.0385(19) 0.0347(18) 0.0210(16) 0.0093(14) 0.0063(15)
C6 0.0265(17) 0.0291(17) 0.0238(16) 0.0173(14) 0.0069(13) 0.0082(13)
C7 0.0214(16) 0.0285(17) 0.0248(16) 0.0138(14) 0.0050(13) 0.0073(13)
C8 0.0275(17) 0.0295(17) 0.0234(16) 0.0189(14) 0.0084(13) 0.0065(13)
C9 0.0298(18) 0.0278(17) 0.0268(17) 0.0163(15) 0.0053(14) 0.0064(13)
C10 0.0296(18) 0.0285(17) 0.0333(18) 0.0132(15) 0.0053(14) 0.0047(14)
C11 0.036(2) 0.0324(19) 0.0339(19) 0.0155(16) 0.0062(15) 0.0014(15)
C12 0.051(2) 0.040(2) 0.049(2) 0.021(2) 0.0105(19) -0.0056(18)
C13 0.057(3) 0.041(2) 0.079(3) 0.004(2) 0.014(2) -0.019(2)
C14 0.055(3) 0.052(3) 0.104(4) -0.010(2) 0.031(3) -0.024(3)
C15 0.046(2) 0.043(2) 0.070(3) 0.005(2) 0.023(2) -0.012(2)
C16 0.076(3) 0.079(3) 0.040(2) 0.050(3) 0.019(2) 0.021(2)
C17 0.046(2) 0.046(2) 0.040(2) 0.0293(19) 0.0168(17) 0.0145(17)
C18 0.072(3) 0.058(3) 0.047(2) 0.046(2) 0.021(2) 0.024(2)
C19 0.086(3) 0.060(3) 0.059(3) 0.059(3) 0.023(2) 0.022(2)
C20 0.073(3) 0.053(2) 0.048(2) 0.045(2) 0.022(2) 0.0129(19)
C21 0.040(2) 0.0361(19) 0.0350(19) 0.0234(17) 0.0111(16) 0.0069(15)
C22 0.0320(19) 0.0300(18) 0.0377(19) 0.0164(15) 0.0082(15) 0.0065(15)
C23 0.041(2) 0.0362(19) 0.0359(19) 0.0247(17) 0.0124(16) 0.0029(15)
C24 0.0245(17) 0.0315(18) 0.0279(17) 0.0111(14) 0.0031(14) -0.0010(14)
C25 0.0309(18) 0.0310(18) 0.0292(17) 0.0134(15) 0.0093(14) 0.0035(14)
C26 0.034(2) 0.042(2) 0.0322(18) 0.0165(17) 0.0067(15) 0.0046(16)
C27 0.036(2) 0.052(2) 0.041(2) 0.0116(18) 0.0108(17) 0.0122(18)
C28 0.061(3) 0.046(2) 0.046(2) 0.021(2) 0.017(2) 0.0185(19)
C29 0.057(3) 0.053(2) 0.052(2) 0.033(2) 0.011(2) 0.022(2)
C30 0.044(2) 0.050(2) 0.046(2) 0.0287(19) 0.0134(18) 0.0125(18)
C31 0.042(2) 0.043(2) 0.062(3) 0.0269(19) 0.0021(19) 0.0165(19)
C32 0.0263(18) 0.0353(19) 0.0351(18) 0.0183(15) 0.0033(15) 0.0013(15)
C33 0.034(2) 0.056(2) 0.042(2) 0.0321(19) 0.0059(16) 0.0061(18)
C34 0.0263(19) 0.055(2) 0.045(2) 0.0235(18) 0.0099(16) 0.0029(18)
C35 0.0274(18) 0.0365(19) 0.0384(19) 0.0139(16) 0.0096(15) 0.0014(15)
C36 0.0223(16) 0.0312(17) 0.0291(17) 0.0137(14) 0.0036(13) -0.0026(14)
C37 0.0229(17) 0.0287(17) 0.0276(17) 0.0138(14) 0.0021(13) -0.0045(13)
C38 0.0241(17) 0.0288(17) 0.0287(17) 0.0109(14) 0.0077(14) 0.0015(14)
C39 0.0311(18) 0.0306(17) 0.0274(17) 0.0149(15) 0.0054(14) 0.0063(14)
C40 0.0318(18) 0.0296(17) 0.0315(18) 0.0159(15) 0.0055(14) 0.0065(14)
C41 0.036(2) 0.049(2) 0.049(2) 0.0191(18) 0.0078(17) 0.0239(19)
C42 0.042(2) 0.053(2) 0.060(3) 0.019(2) 0.0020(19) 0.030(2)
C43 0.059(3) 0.043(2) 0.050(2) 0.032(2) -0.003(2) 0.0135(19)
C44 0.045(2) 0.051(2) 0.038(2) 0.0332(19) -0.0008(17) 0.0027(17)
C45 0.040(2) 0.041(2) 0.0289(18) 0.0257(17) 0.0073(15) 0.0061(15)
C46 0.054(3) 0.058(3) 0.120(4) 0.028(3) 0.023(3) 0.016(3)

loop_
_atom_type_symbol
_atom_type_description
_atom_type_scat_dispersion_real
_atom_type_scat_dispersion_imag
_atom_type_scat_source
C C 0.0033 0.0016 'International Tables Vol C Tables 4.2.6.8 and 6.1.1.4'
H H 0.0000 0.0000 'International Tables Vol C Tables 4.2.6.8 and 6.1.1.4'
N N 0.0061 0.0033 'International Tables Vol C Tables 4.2.6.8 and 6.1.1.4'
O O 0.0106 0.0060 'International Tables Vol C Tables 4.2.6.8 and 6.1.1.4'
Cl Cl 0.1484 0.1585 'International Tables Vol C Tables 4.2.6.8 and 6.1.1.4'
Mn Mn 0.3368 0.7283 'International Tables Vol C Tables 4.2.6.8 and 6.1.1.4'

loop_
_geom_angle_atom_site_label_1
_geom_angle_atom_site_label_2
_geom_angle_atom_site_label_3
_geom_angle_site_symmetry_1
_geom_angle_site_symmetry_3
_geom_angle
_geom_angle_publ_flag
O12 Cl1 O11 . . 111.2(3) ?
O12 Cl1 O13 . . 108.7(2) ?
O11 Cl1 O13 . . 108.39(19) ?
O12 Cl1 O10 . . 108.54(18) ?
O11 Cl1 O10 . . 109.91(18) ?
O13 Cl1 O10 . . 110.12(18) ?
O2 Mn1 O8 . . 76.87(8) ?
O2 Mn1 O3 . . 145.50(8) ?
O8 Mn1 O3 . . 109.15(8) ?
O2 Mn1 O9 . . 98.66(9) ?
O8 Mn1 O9 . . 143.09(8) ?
O3 Mn1 O9 . . 95.20(9) ?
O2 Mn1 N5 . . 119.63(9) ?
O8 Mn1 N5 . . 79.31(9) ?
O3 Mn1 N5 . . 94.72(9) ?
O9 Mn1 N5 . . 71.21(8) ?
O2 Mn1 N1 . . 77.63(8) ?
O8 Mn1 N1 . . 128.89(9) ?
O3 Mn1 N1 . . 72.54(8) ?
O9 Mn1 N1 . . 84.16(8) ?
N5 Mn1 N1 . . 151.29(9) ?
O5 Mn2 O2 . . 109.55(9) ?
O5 Mn2 O6 . . 150.92(8) ?
O2 Mn2 O6 . . 96.68(8) ?
O5 Mn2 N3 . . 82.02(9) ?
O2 Mn2 N3 . . 168.30(9) ?
O6 Mn2 N3 . . 72.45(9) ?
O5 Mn2 O8 . . 107.68(8) ?
O2 Mn2 O8 . . 74.83(8) ?
O6 Mn2 O8 . . 90.80(8) ?
N3 Mn2 O8 . . 100.50(9) ?
O5 Mn2 O1 . . 92.92(9) ?
O2 Mn2 O1 . . 68.95(8) ?
O6 Mn2 O1 . . 84.77(8) ?
N3 Mn2 O1 . . 113.22(9) ?
O8 Mn2 O1 . . 142.67(7) ?
C8 N1 N2 . . 117.0(2) ?
C8 N1 Mn1 . . 131.2(2) ?
N2 N1 Mn1 . . 111.15(17) ?
C9 N2 N1 . . 116.7(2) ?
C9 N2 H2A . . 121.6 ?
N1 N2 H2A . . 121.6 ?
C23 N3 N4 . . 117.4(3) ?
C23 N3 Mn2 . . 130.8(2) ?
N4 N3 Mn2 . . 111.61(18) ?
C24 N4 N3 . . 116.6(2) ?
C24 N4 H4A . . 121.7 ?
N3 N4 H4A . . 121.7 ?
C38 N5 N6 . . 116.8(3) ?
C38 N5 Mn1 . . 130.1(2) ?
N6 N5 Mn1 . . 113.08(18) ?
C39 N6 N5 . . 116.4(3) ?
C39 N6 H6A . . 121.8 ?
N5 N6 H6A . . 121.8 ?
C2 O1 C1 . . 118.0(3) ?
C2 O1 Mn2 . . 111.43(18) ?
C1 O1 Mn2 . . 130.5(2) ?
C7 O2 Mn2 . . 122.82(18) ?
C7 O2 Mn1 . . 133.25(18) ?
Mn2 O2 Mn1 . . 103.50(9) ?
C9 O3 Mn1 . . 118.2(2) ?
C17 O4 C16 . . 118.2(3) ?
C22 O5 Mn2 . . 133.1(2) ?
C24 O6 Mn2 . . 114.7(2) ?
C32 O7 C31 . . 117.1(3) ?
C37 O8 Mn1 . . 131.7(2) ?
C37 O8 Mn2 . . 116.67(18) ?
Mn1 O8 Mn2 . . 98.92(8) ?
C39 O9 Mn1 . . 118.4(2) ?
C46 O14 H14A . . 109.5 ?
O1 C1 H1A . . 109.5 ?
O1 C1 H1B . . 109.5 ?
H1A C1 H1B . . 109.5 ?
O1 C1 H1C . . 109.5 ?
H1A C1 H1C . . 109.5 ?
H1B C1 H1C . . 109.5 ?
C3 C2 O1 . . 125.1(3) ?
C3 C2 C7 . . 122.3(3) ?
O1 C2 C7 . . 112.5(3) ?
C2 C3 C4 . . 118.8(3) ?
C2 C3 H3 . . 120.6 ?
C4 C3 H3 . . 120.6 ?
C5 C4 C3 . . 120.6(3) ?
C5 C4 H4 . . 119.7 ?
C3 C4 H4 . . 119.7 ?
C4 C5 C6 . . 121.3(3) ?
C4 C5 H5 . . 119.4 ?
C6 C5 H5 . . 119.4 ?
C7 C6 C5 . . 118.3(3) ?
C7 C6 C8 . . 123.4(3) ?
C5 C6 C8 . . 118.3(3) ?
O2 C7 C2 . . 118.6(3) ?
O2 C7 C6 . . 122.7(3) ?
C2 C7 C6 . . 118.7(3) ?
N1 C8 C6 . . 123.4(3) ?
N1 C8 H8 . . 118.3 ?
C6 C8 H8 . . 118.3 ?
O3 C9 N2 . . 120.9(3) ?
O3 C9 C10 . . 120.8(3) ?
N2 C9 C10 . . 118.3(3) ?
C15 C10 C11 . . 118.0(3) ?
C15 C10 C9 . . 117.9(3) ?
C11 C10 C9 . . 124.0(3) ?
C12 C11 C10 . . 120.7(3) ?
C12 C11 H11 . . 119.6 ?
C10 C11 H11 . . 119.6 ?
C13 C12 C11 . . 120.4(4) ?
C13 C12 H12 . . 119.8 ?
C11 C12 H12 . . 119.8 ?
C12 C13 C14 . . 120.1(4) ?
C12 C13 H13 . . 120.0 ?
C14 C13 H13 . . 120.0 ?
C13 C14 C15 . . 119.8(4) ?
C13 C14 H14 . . 120.1 ?
C15 C14 H14 . . 120.1 ?
C10 C15 C14 . . 120.9(4) ?
C10 C15 H15 . . 119.6 ?
C14 C15 H15 . . 119.6 ?
O4 C16 H16A . . 109.5 ?
O4 C16 H16B . . 109.5 ?
H16A C16 H16B . . 109.5 ?
O4 C16 H16C . . 109.5 ?
H16A C16 H16C . . 109.5 ?
H16B C16 H16C . . 109.5 ?
O4 C17 C18 . . 125.1(3) ?
O4 C17 C22 . . 113.2(3) ?
C18 C17 C22 . . 121.7(3) ?
C17 C18 C19 . . 120.5(4) ?
C17 C18 H18 . . 119.7 ?
C19 C18 H18 . . 119.7 ?
C20 C19 C18 . . 119.1(3) ?
C20 C19 H19 . . 120.4 ?
C18 C19 H19 . . 120.4 ?
C19 C20 C21 . . 122.2(3) ?
C19 C20 H20 . . 118.9 ?
C21 C20 H20 . . 118.9 ?
C20 C21 C22 . . 119.4(3) ?
C20 C21 C23 . . 117.0(3) ?
C22 C21 C23 . . 123.5(3) ?
O5 C22 C17 . . 118.9(3) ?
O5 C22 C21 . . 124.1(3) ?
C17 C22 C21 . . 117.0(3) ?
N3 C23 C21 . . 124.6(3) ?
N3 C23 H23 . . 117.7 ?
C21 C23 H23 . . 117.7 ?
O6 C24 N4 . . 120.1(3) ?
O6 C24 C25 . . 121.8(3) ?
N4 C24 C25 . . 118.1(3) ?
C26 C25 C30 . . 118.8(3) ?
C26 C25 C24 . . 123.2(3) ?
C30 C25 C24 . . 117.9(3) ?
C27 C26 C25 . . 119.8(3) ?
C27 C26 H26 . . 120.1 ?
C25 C26 H26 . . 120.1 ?
C28 C27 C26 . . 120.5(4) ?
C28 C27 H27 . . 119.7 ?
C26 C27 H27 . . 119.7 ?
C29 C28 C27 . . 120.7(4) ?
C29 C28 H28 . . 119.7 ?
C27 C28 H28 . . 119.7 ?
C28 C29 C30 . . 119.0(4) ?
C28 C29 H29 . . 120.5 ?
C30 C29 H29 . . 120.5 ?
C29 C30 C25 . . 121.2(4) ?
C29 C30 H30 . . 119.4 ?
C25 C30 H30 . . 119.4 ?
O7 C31 H31A . . 109.5 ?
O7 C31 H31B . . 109.5 ?
H31A C31 H31B . . 109.5 ?
O7 C31 H31C . . 109.5 ?
H31A C31 H31C . . 109.5 ?
H31B C31 H31C . . 109.5 ?
O7 C32 C33 . . 125.0(3) ?
O7 C32 C37 . . 113.9(3) ?
C33 C32 C37 . . 121.1(3) ?
C32 C33 C34 . . 120.5(3) ?
C32 C33 H33 . . 119.8 ?
C34 C33 H33 . . 119.8 ?
C35 C34 C33 . . 120.3(3) ?
C35 C34 H34 . . 119.8 ?
C33 C34 H34 . . 119.8 ?
C34 C35 C36 . . 120.9(3) ?
C34 C35 H35 . . 119.5 ?
C36 C35 H35 . . 119.5 ?
C35 C36 C37 . . 119.6(3) ?
C35 C36 C38 . . 117.0(3) ?
C37 C36 C38 . . 123.4(3) ?
O8 C37 C36 . . 123.1(3) ?
O8 C37 C32 . . 119.3(3) ?
C36 C37 C32 . . 117.5(3) ?
N5 C38 C36 . . 124.2(3) ?
N5 C38 H38 . . 117.9 ?
C36 C38 H38 . . 117.9 ?
O9 C39 N6 . . 120.1(3) ?
O9 C39 C40 . . 120.6(3) ?
N6 C39 C40 . . 119.3(3) ?
C45 C40 C41 . . 119.6(3) ?
C45 C40 C39 . . 117.0(3) ?
C41 C40 C39 . . 123.4(3) ?
C42 C41 C40 . . 119.7(4) ?
C42 C41 H41 . . 120.1 ?
C40 C41 H41 . . 120.1 ?
C41 C42 C43 . . 120.6(4) ?
C41 C42 H42 . . 119.7 ?
C43 C42 H42 . . 119.7 ?
C44 C43 C42 . . 120.1(3) ?
C44 C43 H43 . . 120.0 ?
C42 C43 H43 . . 120.0 ?
C43 C44 C45 . . 119.5(3) ?
C43 C44 H44 . . 120.3 ?
C45 C44 H44 . . 120.3 ?
C40 C45 C44 . . 120.5(3) ?
C40 C45 H45 . . 119.7 ?
C44 C45 H45 . . 119.7 ?
O14 C46 H46A . . 109.5 ?
O14 C46 H46B . . 109.5 ?
H46A C46 H46B . . 109.5 ?
O14 C46 H46C . . 109.5 ?
H46A C46 H46C . . 109.5 ?
H46B C46 H46C . . 109.5 ?

loop_
_geom_bond_atom_site_label_1
_geom_bond_atom_site_label_2
_geom_bond_site_symmetry_2
_geom_bond_distance
_geom_bond_publ_flag
Cl1 O12 . 1.414(3) ?
Cl1 O11 . 1.418(3) ?
Cl1 O13 . 1.422(3) ?
Cl1 O10 . 1.428(3) ?
Mn1 O2 . 2.099(2) y
Mn1 O3 . 2.148(2) y
Mn1 O8 . 2.105(2) y
Mn1 O9 . 2.196(2) y
Mn1 N1 . 2.263(2) y
Mn1 N5 . 2.253(3) y
Mn2 O1 . 2.427(2) y
Mn2 O2 . 2.083(2) y
Mn2 O5 . 2.061(2) y
Mn2 O6 . 2.192(2) y
Mn2 O8 . 2.215(2) y
Mn2 N3 . 2.200(3) y
Mn1 Mn2 . 3.2840(10) ?
N1 C8 . 1.285(4) ?
N1 N2 . 1.383(3) ?
N2 C9 . 1.344(4) ?
N2 H2A . 0.8800 ?
N3 C23 . 1.284(4) ?
N3 N4 . 1.384(4) ?
N4 C24 . 1.343(4) ?
N4 H4A . 0.8800 ?
N5 C38 . 1.289(4) ?
N5 N6 . 1.377(3) ?
N6 C39 . 1.350(4) ?
N6 H6A . 0.8800 ?
O1 C2 . 1.388(4) ?
O1 C1 . 1.429(4) ?
O2 C7 . 1.320(3) ?
O3 C9 . 1.249(4) ?
O4 C17 . 1.358(4) ?
O4 C16 . 1.418(4) ?
O5 C22 . 1.322(4) ?
O6 C24 . 1.242(4) ?
O7 C32 . 1.372(4) ?
O7 C31 . 1.430(4) ?
O8 C37 . 1.320(4) ?
O9 C39 . 1.242(4) ?
O14 C46 . 1.410(5) ?
O14 H14A . 0.8400 ?
C1 H1A . 0.9800 ?
C1 H1B . 0.9800 ?
C1 H1C . 0.9800 ?
C2 C3 . 1.364(4) ?
C2 C7 . 1.404(4) ?
C3 C4 . 1.401(5) ?
C3 H3 . 0.9500 ?
C4 C5 . 1.365(5) ?
C4 H4 . 0.9500 ?
C5 C6 . 1.412(4) ?
C5 H5 . 0.9500 ?
C6 C7 . 1.410(4) ?
C6 C8 . 1.444(4) ?
C8 H8 . 0.9500 ?
C9 C10 . 1.480(4) ?
C10 C15 . 1.373(5) ?
C10 C11 . 1.385(4) ?
C11 C12 . 1.374(5) ?
C11 H11 . 0.9500 ?
C12 C13 . 1.351(6) ?
C12 H12 . 0.9500 ?
C13 C14 . 1.368(6) ?
C13 H13 . 0.9500 ?
C14 C15 . 1.381(6) ?
C14 H14 . 0.9500 ?
C15 H15 . 0.9500 ?
C16 H16A . 0.9800 ?
C16 H16B . 0.9800 ?
C16 H16C . 0.9800 ?
C17 C18 . 1.367(5) ?
C17 C22 . 1.419(5) ?
C18 C19 . 1.403(5) ?
C18 H18 . 0.9500 ?
C19 C20 . 1.351(5) ?
C19 H19 . 0.9500 ?
C20 C21 . 1.407(5) ?
C20 H20 . 0.9500 ?
C21 C22 . 1.420(4) ?
C21 C23 . 1.430(5) ?
C23 H23 . 0.9500 ?
C24 C25 . 1.473(4) ?
C25 C26 . 1.388(5) ?
C25 C30 . 1.388(5) ?
C26 C27 . 1.376(5) ?
C26 H26 . 0.9500 ?
C27 C28 . 1.372(5) ?
C27 H27 . 0.9500 ?
C28 C29 . 1.372(6) ?
C28 H28 . 0.9500 ?
C29 C30 . 1.378(5) ?
C29 H29 . 0.9500 ?
C30 H30 . 0.9500 ?
C31 H31A . 0.9800 ?
C31 H31B . 0.9800 ?
C31 H31C . 0.9800 ?
C32 C33 . 1.375(4) ?
C32 C37 . 1.424(4) ?
C33 C34 . 1.391(5) ?
C33 H33 . 0.9500 ?
C34 C35 . 1.361(5) ?
C34 H34 . 0.9500 ?
C35 C36 . 1.416(4) ?
C35 H35 . 0.9500 ?
C36 C37 . 1.417(5) ?
C36 C38 . 1.445(4) ?
C38 H38 . 0.9500 ?
C39 C40 . 1.483(4) ?
C40 C45 . 1.383(5) ?
C40 C41 . 1.385(5) ?
C41 C42 . 1.377(5) ?
C41 H41 . 0.9500 ?
C42 C43 . 1.380(5) ?
C42 H42 . 0.9500 ?
C43 C44 . 1.376(5) ?
C43 H43 . 0.9500 ?
C44 C45 . 1.384(5) ?
C44 H44 . 0.9500 ?
C45 H45 . 0.9500 ?
C46 H46A . 0.9800 ?
C46 H46B . 0.9800 ?
C46 H46C . 0.9800 ?

loop_
_geom_hbond_atom_site_label_D
_geom_hbond_atom_site_label_H
_geom_hbond_atom_site_label_A
_geom_hbond_site_symmetry_A
_geom_hbond_distance_DH
_geom_hbond_distance_HA
_geom_hbond_distance_DA
_geom_hbond_angle_DHA
_geom_hbond_publ_flag
N2 H2A O5 2_675 0.88 2.04 2.907(3) 168 y
N4 H4A O13 2_676 0.88 2.08 2.910(4) 156 y
N6 H6A O14 . 0.88 1.98 2.810(4) 156 y
O14 H14A O10 1_455 0.84 2.05 2.865(4) 165 y
